data_9015918
loop_
_publ_author_name
'Wierzbicka-Wieczorek M'
'Kolitsch, U.'
'Tillmanns, E.'

_publ_section_title
;
 Synthesis and structural study of five new trisilicates, BaREE2Si3O10
 (REE = Gd, Er, Yb, Sc) and SrY2Si3O10,
 including a review on the geometry of the Si3O10 unit
;
_journal_name_full 'European Journal of Mineralogy'
_journal_page_first 245
_journal_page_last 258
_journal_paper_doi 10.1127/0935-1221/2010/0022-1969
_journal_volume 22
_journal_year 2010
_chemical_compound_source Synthetic
_chemical_formula_sum 'Ba O10 Sc2 Si3'
_space_group_IT_number 11
_symmetry_space_group_name_Hall '-P 2yb'
_symmetry_space_group_name_H-M 'P 1 21/m 1'
_cell_angle_alpha 90
_cell_angle_beta 107.06
_cell_angle_gamma 90
_cell_length_a 5.273
_cell_length_b 11.9181
_cell_length_c 6.591
_cell_formula_units_Z 2
_cell_volume 395.980
_database_code_amcsd 0017782
_exptl_crystal_density_diffrn 3.954
_cod_original_formula_sum 'Ba Sc2 Si3 O10'
_cod_database_code 9015918
_amcsd_formula_title BaSc2Si3O10

loop_
_space_group_symop_operation_xyz
x,y,z
x,1/2-y,z
-x,1/2+y,-z
-x,-y,-z

loop_
_atom_site_aniso_label
_atom_site_aniso_U_11
_atom_site_aniso_U_22
_atom_site_aniso_U_33
_atom_site_aniso_U_12
_atom_site_aniso_U_13
_atom_site_aniso_U_23
Ba 0.00872 0.00892 0.00713 0.00000 0.00345 0.00000
Sc 0.00530 0.00548 0.00416 -0.00060 0.00128 -0.00031
Si1 0.00380 0.00580 0.00420 0.00000 0.00140 0.00000
Si2 0.00490 0.00520 0.00400 0.00035 0.00150 0.00043
O1 0.00650 0.00600 0.00820 0.00000 0.00410 0.00000
O2 0.00470 0.00720 0.00590 0.00000 -0.00020 0.00000
O3 0.00890 0.00910 0.00940 -0.00260 0.00460 -0.00380
O4 0.00640 0.00640 0.01040 0.00110 0.00130 -0.00070
O5 0.01050 0.01050 0.00560 0.00330 0.00220 0.00130
O6 0.00700 0.00870 0.00540 -0.00200 0.00260 -0.00150

loop_
_atom_site_label
_atom_site_fract_x
_atom_site_fract_y
_atom_site_fract_z
_atom_site_U_iso_or_equiv
Ba 0.76012 0.25000 0.02596 0.00801
Sc 0.15220 0.10169 0.67722 0.00500
Si1 0.57325 0.25000 0.48861 0.00458
Si2 0.30205 0.05428 0.20976 0.00468
O1 0.34660 0.25000 0.60850 0.00650
O2 0.87640 0.25000 0.63750 0.00630
O3 0.54140 0.14231 0.33200 0.00870
O4 0.45470 -0.06061 0.19940 0.00800
O5 0.14940 0.11263 -0.01350 0.00890
O6 0.09950 0.04364 0.35700 0.00690

loop_
_cod_related_entry_id
_cod_related_entry_database
_cod_related_entry_code
1 AMCSD 0017782
